data_4333159
loop_
_publ_author_name
'He, Ze'
'Wong, Wai-Yeung'
'Yu, Xiaoming'
'Kwok, Hoi-Sing'
'Lin, Zhenyang'

_publ_section_title
;
 Phosphorescent Platinum(II) Complexes Derived from Multifunctional
 Chromophores:&#x00A0; Synthesis, Structures, Photophysics, and
 Electroluminescence
;
_journal_issue 26
_journal_name_full 'Inorganic Chemistry'
_journal_page_first 10922
_journal_page_last 10937
_journal_paper_doi 10.1021/ic061566c
_journal_volume 45
_journal_year 2006
_chemical_formula_sum 'C39 H34 Cl2 N4 O5 Pt'
_chemical_formula_weight 904.69
_chemical_name_systematic
; 
 ? 
;
_space_group_IT_number 2
_symmetry_cell_setting triclinic
_symmetry_space_group_name_Hall '-P 1'
_symmetry_space_group_name_H-M 'P -1'
_atom_sites_solution_hydrogens geom
_atom_sites_solution_primary direct
_atom_sites_solution_secondary difmap
_audit_creation_method SHELXL-97
_cell_angle_alpha 102.6460(10)
_cell_angle_beta 100.2840(10)
_cell_angle_gamma 93.1570(10)
_cell_formula_units_Z 4
_cell_length_a 10.8475(4)
_cell_length_b 18.5133(7)
_cell_length_c 19.3000(8)
_cell_measurement_temperature 293(2)
_cell_volume 3703.2(2)
_computing_data_reduction SAINT
_computing_structure_refinement 'SHELXL-97 (Sheldrick, 1997)'
_computing_structure_solution 'SHELXS-97 (Sheldrick, 1990)'
_diffrn_ambient_temperature 293(2)
_diffrn_measured_fraction_theta_full 0.982
_diffrn_measured_fraction_theta_max 0.982
_diffrn_measurement_device_type 'Smart CCD'
_diffrn_radiation_monochromator graphite
_diffrn_radiation_source 'fine-focus sealed tube'
_diffrn_radiation_type MoK\a
_diffrn_radiation_wavelength 0.71073
_diffrn_reflns_av_R_equivalents 0.0179
_diffrn_reflns_av_sigmaI/netI 0.0349
_diffrn_reflns_limit_h_max 12
_diffrn_reflns_limit_h_min -12
_diffrn_reflns_limit_k_max 10
_diffrn_reflns_limit_k_min -22
_diffrn_reflns_limit_l_max 22
_diffrn_reflns_limit_l_min -21
_diffrn_reflns_number 18499
_diffrn_reflns_theta_full 25.00
_diffrn_reflns_theta_max 25.00
_diffrn_reflns_theta_min 1.38
_exptl_absorpt_coefficient_mu 3.982
_exptl_absorpt_correction_T_max 1.0000
_exptl_absorpt_correction_T_min 0.7551
_exptl_absorpt_correction_type SADABS
_exptl_crystal_colour orange
_exptl_crystal_density_diffrn 1.623
_exptl_crystal_density_method 'not measured'
_exptl_crystal_description block
_exptl_crystal_F_000 1792
_exptl_crystal_size_max 0.30
_exptl_crystal_size_mid 0.25
_exptl_crystal_size_min 0.20
_refine_diff_density_max 1.429
_refine_diff_density_min -1.020
_refine_diff_density_rms 0.092
_refine_ls_extinction_method none
_refine_ls_goodness_of_fit_ref 1.012
_refine_ls_hydrogen_treatment mixed
_refine_ls_matrix_type full
_refine_ls_number_parameters 914
_refine_ls_number_reflns 12783
_refine_ls_number_restraints 5
_refine_ls_restrained_S_all 1.017
_refine_ls_R_factor_all 0.0459
_refine_ls_R_factor_gt 0.0340
_refine_ls_shift/su_max 0.006
_refine_ls_shift/su_mean 0.003
_refine_ls_structure_factor_coef Fsqd
_refine_ls_weighting_details 'calc w=1/[\s^2^(Fo^2^)+(0.0533P)^2^+4.4777P] where P=(Fo^2^+2Fc^2^)/3'
_refine_ls_weighting_scheme calc
_refine_ls_wR_factor_gt 0.0899
_refine_ls_wR_factor_ref 0.0969
_reflns_number_gt 10327
_reflns_number_total 12783
_reflns_threshold_expression >2sigma(I)
_cod_data_source_file ic061566csup5.cif
_cod_data_source_block wy1122wm
_cod_depositor_comments
;
The following automatic conversions were performed:

'_symmetry_cell_setting' value 'Triclinic' changed to 'triclinic'
according to /home/saulius/struct/CIF-dictionaries/cif_core.dic
dictionary named 'cif_core.dic' version 2.4.2 from 2011-04-26.

Automatic conversion script
Id: cif_fix_values 1891 2012-01-12 08:04:46Z andrius 
;
_cod_original_sg_symbol_H-M P-1
_cod_database_code 4333159

loop_
_symmetry_equiv_pos_as_xyz
'x, y, z'
'-x, -y, -z'

loop_
_atom_site_label
_atom_site_type_symbol
_atom_site_fract_x
_atom_site_fract_y
_atom_site_fract_z
_atom_site_U_iso_or_equiv
_atom_site_adp_type
_atom_site_occupancy
_atom_site_symmetry_multiplicity
_atom_site_calc_flag
_atom_site_refinement_flags
C1 C 0.0655(4) 0.9653(2) 0.3359(2) 0.0631(12) Uani 1 1 d .
H1A H -0.0083 0.9886 0.3305 0.076 Uiso 1 1 calc R
C2 C 0.1472(5) 0.9715(3) 0.2910(2) 0.0725(14) Uani 1 1 d .
H2A H 0.1295 0.9984 0.2556 0.087 Uiso 1 1 calc R
C3 C 0.2585(5) 0.9364(3) 0.2990(2) 0.0720(14) Uani 1 1 d .
H3A H 0.3154 0.9390 0.2686 0.086 Uiso 1 1 calc R
C4 C 0.2818(4) 0.8979(2) 0.3529(2) 0.0624(12) Uani 1 1 d .
H4A H 0.3555 0.8746 0.3593 0.075 Uiso 1 1 calc R
C5 C 0.1964(4) 0.8938(2) 0.3972(2) 0.0506(10) Uani 1 1 d .
C6 C 0.2076(3) 0.8546(2) 0.45613(19) 0.0472(10) Uani 1 1 d .
C7 C 0.3100(3) 0.8170(2) 0.4774(2) 0.0515(10) Uani 1 1 d .
H7A H 0.3769 0.8152 0.4531 0.062 Uiso 1 1 calc R
C8 C 0.3137(3) 0.7826(2) 0.5336(2) 0.0505(10) Uani 1 1 d .
H8A H 0.3824 0.7576 0.5477 0.061 Uiso 1 1 calc R
C9 C 0.2113(3) 0.78569(19) 0.57001(19) 0.0457(9) Uani 1 1 d .
C10 C 0.1074(3) 0.82354(19) 0.5485(2) 0.0476(10) Uani 1 1 d .
H10A H 0.0407 0.8254 0.5730 0.057 Uiso 1 1 calc R
C11 C 0.1032(3) 0.85795(19) 0.49160(19) 0.0454(9) Uani 1 1 d .
C12 C 0.2118(3) 0.75222(19) 0.6310(2) 0.0460(10) Uani 1 1 d .
C13 C 0.2868(3) 0.7108(2) 0.7234(2) 0.0477(10) Uani 1 1 d .
C14 C 0.3844(3) 0.6933(2) 0.7779(2) 0.0485(10) Uani 1 1 d .
C15 C 0.4954(3) 0.6669(2) 0.7614(2) 0.0509(10) Uani 1 1 d .
H15A H 0.5079 0.6589 0.7140 0.061 Uiso 1 1 calc R
C16 C 0.5872(4) 0.6523(2) 0.8143(2) 0.0541(11) Uani 1 1 d .
H16A H 0.6592 0.6325 0.8018 0.065 Uiso 1 1 calc R
C17 C 0.5741(3) 0.6667(2) 0.8860(2) 0.0500(10) Uani 1 1 d .
C18 C 0.4636(4) 0.6953(2) 0.9038(2) 0.0576(11) Uani 1 1 d .
H18A H 0.4536 0.7063 0.9517 0.069 Uiso 1 1 calc R
C19 C 0.3699(4) 0.7070(2) 0.8500(2) 0.0602(11) Uani 1 1 d .
H19A H 0.2957 0.7242 0.8620 0.072 Uiso 1 1 calc R
C20 C 0.6455(4) 0.6423(2) 1.0084(2) 0.0525(10) Uani 1 1 d .
C21 C 0.7316(4) 0.6737(2) 1.0722(2) 0.0588(12) Uani 1 1 d .
H21A H 0.8021 0.7041 1.0711 0.071 Uiso 1 1 calc R
C22 C 0.7124(4) 0.6598(2) 1.1373(2) 0.0595(12) Uani 1 1 d .
H22A H 0.7721 0.6789 1.1793 0.071 Uiso 1 1 calc R
C23 C 0.6053(4) 0.6179(2) 1.1403(2) 0.0558(11) Uani 1 1 d .
C24 C 0.5173(4) 0.5887(2) 1.0774(2) 0.0635(12) Uani 1 1 d .
H24A H 0.4430 0.5622 1.0790 0.076 Uiso 1 1 calc R
C25 C 0.5410(4) 0.5996(2) 1.0123(2) 0.0636(12) Uani 1 1 d .
H25A H 0.4843 0.5772 0.9699 0.076 Uiso 1 1 calc R
C26 C 0.4853(5) 0.5653(3) 1.2128(3) 0.0933(17) Uani 1 1 d .
H26A H 0.4887 0.5631 1.2623 0.140 Uiso 1 1 calc R
H26B H 0.4820 0.5159 1.1834 0.140 Uiso 1 1 calc R
H26C H 0.4115 0.5879 1.1962 0.140 Uiso 1 1 calc R
C27 C 0.7903(4) 0.6377(2) 0.9241(2) 0.0542(11) Uani 1 1 d .
C28 C 0.8611(4) 0.6874(2) 0.8998(2) 0.0638(12) Uani 1 1 d .
H28A H 0.8322 0.7330 0.8959 0.077 Uiso 1 1 calc R
C29 C 0.9754(4) 0.6699(3) 0.8809(3) 0.0712(13) Uani 1 1 d .
H29A H 1.0214 0.7031 0.8631 0.085 Uiso 1 1 calc R
C30 C 1.0208(4) 0.6030(3) 0.8887(2) 0.0669(13) Uani 1 1 d .
C31 C 0.9529(4) 0.5542(3) 0.9150(2) 0.0693(13) Uani 1 1 d .
H31A H 0.9839 0.5098 0.9215 0.083 Uiso 1 1 calc R
C32 C 0.8379(4) 0.5716(2) 0.9319(2) 0.0613(12) Uani 1 1 d .
H32A H 0.7914 0.5379 0.9488 0.074 Uiso 1 1 calc R
C33 C 1.1875(5) 0.5247(3) 0.8765(3) 0.110(2) Uani 1 1 d .
H33A H 1.2659 0.5229 0.8600 0.165 Uiso 1 1 calc R
H33B H 1.1306 0.4825 0.8491 0.165 Uiso 1 1 calc R
H33C H 1.2020 0.5238 0.9269 0.165 Uiso 1 1 calc R
C34 C -0.3695(4) 1.0062(3) 0.3663(3) 0.0826(16) Uani 1 1 d .
H34A H -0.3250 1.0234 0.3332 0.124 Uiso 1 1 calc R
H34B H -0.3975 1.0479 0.3966 0.124 Uiso 1 1 calc R
H34C H -0.4410 0.9725 0.3394 0.124 Uiso 1 1 calc R
C35 C -0.2838(4) 0.9671(2) 0.4123(2) 0.0633(13) Uani 1 1 d .
C36 C -0.3260(4) 0.9373(2) 0.4646(3) 0.0691(14) Uani 1 1 d .
H36A H -0.4098 0.9423 0.4677 0.083 Uiso 1 1 calc R
C37 C -0.2608(4) 0.9013(2) 0.5126(2) 0.0590(12) Uani 1 1 d .
C38 C -0.3251(4) 0.8730(3) 0.5651(3) 0.0759(15) Uani 1 1 d .
H38A H -0.2666 0.8495 0.5945 0.114 Uiso 1 1 calc R
H38B H -0.3948 0.8375 0.5391 0.114 Uiso 1 1 calc R
H38C H -0.3551 0.9138 0.5956 0.114 Uiso 1 1 calc R
C39 C 0.6795(4) 0.5351(2) 0.6636(2) 0.0611(12) Uani 1 1 d .
H39A H 0.6120 0.5088 0.6738 0.073 Uiso 1 1 calc R
C40 C 0.7966(4) 0.5358(3) 0.7039(2) 0.0694(13) Uani 1 1 d .
H40A H 0.8088 0.5117 0.7417 0.083 Uiso 1 1 calc R
C41 C 0.8977(4) 0.5734(3) 0.6868(2) 0.0701(14) Uani 1 1 d .
H41A H 0.9785 0.5753 0.7136 0.084 Uiso 1 1 calc R
C42 C 0.8772(4) 0.6073(2) 0.6310(2) 0.0631(13) Uani 1 1 d .
H42A H 0.9447 0.6318 0.6190 0.076 Uiso 1 1 calc R
C43 C 0.7553(3) 0.6061(2) 0.5911(2) 0.0483(10) Uani 1 1 d .
C44 C 0.7184(3) 0.6415(2) 0.5311(2) 0.0494(10) Uani 1 1 d .
C45 C 0.8007(4) 0.6812(2) 0.5023(2) 0.0564(11) Uani 1 1 d .
H45A H 0.8863 0.6875 0.5221 0.068 Uiso 1 1 calc R
C46 C 0.7561(4) 0.7110(2) 0.4447(2) 0.0636(12) Uani 1 1 d .
H46A H 0.8112 0.7373 0.4252 0.076 Uiso 1 1 calc R
C47 C 0.6262(4) 0.7017(2) 0.4154(2) 0.0540(10) Uani 1 1 d .
C48 C 0.5431(4) 0.6623(2) 0.4449(2) 0.0511(10) Uani 1 1 d .
H48A H 0.4574 0.6562 0.4250 0.061 Uiso 1 1 calc R
C49 C 0.5870(3) 0.6323(2) 0.50362(19) 0.0468(10) Uani 1 1 d .
C50 C 0.5748(4) 0.7328(2) 0.3544(2) 0.0566(11) Uani 1 1 d .
C51 C 0.5738(4) 0.7874(2) 0.2683(2) 0.0593(11) Uani 1 1 d .
C52 C 0.6258(4) 0.8264(2) 0.2216(2) 0.0590(11) Uani 1 1 d .
C53 C 0.7505(4) 0.8529(2) 0.2341(2) 0.0602(12) Uani 1 1 d .
H53A H 0.8052 0.8445 0.2738 0.072 Uiso 1 1 calc R
C54 C 0.7960(4) 0.8911(2) 0.1896(2) 0.0646(13) Uani 1 1 d .
H54A H 0.8812 0.9075 0.1990 0.078 Uiso 1 1 calc R
C55 C 0.7162(4) 0.9059(2) 0.1301(2) 0.0635(12) Uani 1 1 d .
C56 C 0.5912(4) 0.8764(3) 0.1150(3) 0.0800(14) Uani 1 1 d .
H56A H 0.5370 0.8830 0.0742 0.096 Uiso 1 1 calc R
C57 C 0.5469(4) 0.8371(3) 0.1607(3) 0.0810(14) Uani 1 1 d .
H57A H 0.4629 0.8178 0.1502 0.097 Uiso 1 1 calc R
C58 C 0.8638(4) 1.0062(2) 0.1207(2) 0.0651(12) Uani 1 1 d .
C59 C 0.9689(4) 1.0088(3) 0.0913(2) 0.0708(13) Uani 1 1 d .
H59A H 0.9757 0.9723 0.0509 0.085 Uiso 1 1 calc R
C60 C 1.0648(5) 1.0646(3) 0.1206(3) 0.0818(15) Uani 1 1 d .
H60A H 1.1351 1.0662 0.0993 0.098 Uiso 1 1 calc R
C61 C 1.0575(5) 1.1181(2) 0.1810(2) 0.0712(13) Uani 1 1 d .
C62 C 0.9544(5) 1.1157(3) 0.2122(3) 0.0824(15) Uani 1 1 d .
H62A H 0.9495 1.1509 0.2538 0.099 Uiso 1 1 calc R
C63 C 0.8569(5) 1.0600(3) 0.1810(3) 0.0886(16) Uani 1 1 d .
H63A H 0.7854 1.0592 0.2013 0.106 Uiso 1 1 calc R
C64 C 1.1567(6) 1.2266(3) 0.2682(3) 0.101(2) Uani 1 1 d .
H64A H 1.2323 1.2599 0.2798 0.152 Uiso 1 1 calc R
H64B H 1.1510 1.2041 0.3079 0.152 Uiso 1 1 calc R
H64C H 1.0850 1.2539 0.2593 0.152 Uiso 1 1 calc R
C65 C 0.7055(4) 0.9444(2) 0.0148(2) 0.0648(12) Uani 1 1 d .
C66 C 0.6642(4) 0.8778(3) -0.0337(2) 0.0735(14) Uani 1 1 d .
H66A H 0.6710 0.8338 -0.0181 0.088 Uiso 1 1 calc R
C67 C 0.6120(4) 0.8747(3) -0.1064(2) 0.0745(14) Uani 1 1 d .
H67A H 0.5837 0.8290 -0.1384 0.089 Uiso 1 1 calc R
C68 C 0.6028(5) 0.9387(3) -0.1300(3) 0.0823(16) Uani 1 1 d .
C69 C 0.6447(6) 1.0058(3) -0.0827(3) 0.1012(19) Uani 1 1 d .
H69A H 0.6399 1.0492 -0.0995 0.121 Uiso 1 1 calc R
C70 C 0.6941(6) 1.0104(3) -0.0104(3) 0.0874(17) Uani 1 1 d .
H70A H 0.7196 1.0565 0.0214 0.105 Uiso 1 1 calc R
C71 C 0.5197(7) 0.8790(3) -0.2476(3) 0.145(3) Uani 1 1 d .
H71A H 0.4924 0.8884 -0.2947 0.217 Uiso 1 1 calc R
H71B H 0.4507 0.8549 -0.2336 0.217 Uiso 1 1 calc R
H71C H 0.5870 0.8475 -0.2491 0.217 Uiso 1 1 calc R
C72 C 0.2275(4) 0.4875(3) 0.6693(2) 0.0742(14) Uani 1 1 d .
H72A H 0.2973 0.4735 0.7000 0.111 Uiso 1 1 calc R
H72B H 0.1703 0.4442 0.6451 0.111 Uiso 1 1 calc R
H72C H 0.1846 0.5229 0.6981 0.111 Uiso 1 1 calc R
C73 C 0.2748(3) 0.5217(2) 0.6139(2) 0.0507(10) Uani 1 1 d .
C74 C 0.1895(3) 0.5468(2) 0.5630(2) 0.0554(11) Uani 1 1 d .
H74A H 0.1051 0.5407 0.5660 0.066 Uiso 1 1 calc R
C75 C 0.2156(3) 0.5795(2) 0.5087(2) 0.0512(11) Uani 1 1 d .
C76 C 0.1094(4) 0.6016(2) 0.4577(2) 0.0624(12) Uani 1 1 d .
H76A H 0.1433 0.6235 0.4235 0.094 Uiso 1 1 calc R
H76B H 0.0642 0.6370 0.4849 0.094 Uiso 1 1 calc R
H76C H 0.0532 0.5583 0.4322 0.094 Uiso 1 1 calc R
C77 C 0.8564(7) 0.2988(4) 0.7205(5) 0.176(4) Uani 1 1 d D
H77A H 0.8093 0.2573 0.7303 0.211 Uiso 1 1 calc R
H77B H 0.8092 0.3109 0.6776 0.211 Uiso 1 1 calc R
C78 C 0.1405(13) 0.7376(7) 0.0819(8) 0.436(13) Uiso 1 1 d D
H78A H 0.1837 0.7262 0.1262 0.523 Uiso 1 1 calc R
H78B H 0.0769 0.6972 0.0561 0.523 Uiso 1 1 calc R
Cl1 Cl 0.8710(3) 0.37354(16) 0.7918(2) 0.257(2) Uani 1 1 d D
Cl2 Cl 0.9894(3) 0.2746(2) 0.7054(2) 0.379(3) Uani 1 1 d D
Cl3 Cl 0.0782(6) 0.8209(3) 0.0984(4) 0.428(4) Uani 1 1 d D
Cl4 Cl 0.2419(4) 0.7561(4) 0.0296(3) 0.600(5) Uani 1 1 d D
N1 N 0.0872(3) 0.92689(16) 0.38786(16) 0.0502(9) Uani 1 1 d .
N2 N 0.1188(3) 0.73824(19) 0.66075(18) 0.0596(9) Uani 1 1 d .
N3 N 0.1672(3) 0.7114(2) 0.72152(19) 0.0629(10) Uani 1 1 d .
N4 N 0.6702(3) 0.6537(2) 0.94065(17) 0.0595(9) Uani 1 1 d .
N5 N 0.6580(3) 0.57130(17) 0.60936(16) 0.0484(8) Uani 1 1 d .
N6 N 0.4582(3) 0.7320(2) 0.3247(2) 0.0748(11) Uani 1 1 d .
N7 N 0.4582(3) 0.7684(2) 0.2679(2) 0.0752(11) Uani 1 1 d .
N8 N 0.7617(4) 0.9500(2) 0.08784(19) 0.0730(11) Uani 1 1 d .
O1 O -0.1728(3) 0.96394(15) 0.39789(15) 0.0636(8) Uani 1 1 d .
O2 O -0.1451(2) 0.88770(15) 0.51689(15) 0.0586(8) Uani 1 1 d .
O3 O 0.3224(2) 0.73444(13) 0.66676(13) 0.0473(7) Uani 1 1 d .
O4 O 0.5944(3) 0.60847(17) 1.20751(15) 0.0751(9) Uani 1 1 d .
O5 O 1.1343(3) 0.5912(2) 0.8672(2) 0.0923(11) Uani 1 1 d .
O6 O 0.3932(2) 0.52544(14) 0.61875(13) 0.0536(7) Uani 1 1 d .
O7 O 0.3240(2) 0.59408(14) 0.49535(14) 0.0523(7) Uani 1 1 d .
O8 O 0.6546(2) 0.76629(14) 0.32169(14) 0.0566(7) Uani 1 1 d .
O9 O 1.1591(4) 1.1711(2) 0.20606(19) 0.0949(12) Uani 1 1 d .
O10 O 0.5599(5) 0.9428(2) -0.2000(2) 0.1278(17) Uani 1 1 d .
Pt1 Pt -0.033456(13) 0.911276(8) 0.450995(8) 0.04776(4) Uani 1 1 d .
Pt2 Pt 0.486953(12) 0.578133(8) 0.554370(7) 0.04435(4) Uani 1 1 d .

loop_
_atom_site_aniso_label
_atom_site_aniso_U_11
_atom_site_aniso_U_22
_atom_site_aniso_U_33
_atom_site_aniso_U_23
_atom_site_aniso_U_13
_atom_site_aniso_U_12
C1 0.070(3) 0.060(2) 0.058(2) 0.0195(19) 0.001(2) 0.006(2)
C2 0.083(3) 0.080(3) 0.058(2) 0.034(2) 0.004(2) -0.001(2)
C3 0.072(3) 0.087(3) 0.056(2) 0.019(2) 0.013(2) -0.003(2)
C4 0.063(2) 0.071(2) 0.053(2) 0.014(2) 0.0107(19) 0.014(2)
C5 0.048(2) 0.053(2) 0.049(2) 0.0074(17) 0.0085(17) 0.0026(17)
C6 0.0442(19) 0.0490(19) 0.0447(19) 0.0074(16) 0.0034(16) 0.0045(16)
C7 0.0416(18) 0.065(2) 0.049(2) 0.0098(17) 0.0140(16) 0.0066(17)
C8 0.0364(17) 0.058(2) 0.058(2) 0.0160(17) 0.0062(16) 0.0101(16)
C9 0.0400(18) 0.0465(18) 0.0469(19) 0.0086(16) 0.0023(15) 0.0034(15)
C10 0.0359(17) 0.0501(19) 0.052(2) 0.0055(17) 0.0049(16) 0.0067(15)
C11 0.0409(18) 0.0449(18) 0.0466(19) 0.0085(15) 0.0005(15) 0.0053(15)
C12 0.0316(16) 0.0498(19) 0.055(2) 0.0129(16) 0.0024(15) 0.0049(15)
C13 0.0421(19) 0.0527(19) 0.0495(19) 0.0166(16) 0.0065(16) 0.0022(16)
C14 0.0385(18) 0.0526(19) 0.056(2) 0.0177(16) 0.0086(16) 0.0007(16)
C15 0.0441(19) 0.058(2) 0.049(2) 0.0097(17) 0.0066(16) 0.0052(17)
C16 0.0459(19) 0.064(2) 0.053(2) 0.0145(18) 0.0074(17) 0.0156(17)
C17 0.0375(18) 0.065(2) 0.051(2) 0.0195(17) 0.0102(15) 0.0068(16)
C18 0.049(2) 0.085(3) 0.0482(19) 0.0312(18) 0.0131(16) 0.0128(19)
C19 0.0391(19) 0.091(3) 0.059(2) 0.031(2) 0.0139(17) 0.0105(19)
C20 0.048(2) 0.065(2) 0.050(2) 0.0235(17) 0.0120(16) 0.0098(18)
C21 0.047(2) 0.072(2) 0.056(2) 0.0150(19) 0.0075(18) -0.0001(19)
C22 0.061(2) 0.067(2) 0.047(2) 0.0126(19) 0.0034(19) 0.004(2)
C23 0.065(2) 0.056(2) 0.052(2) 0.0181(17) 0.0148(18) 0.0151(19)
C24 0.061(2) 0.072(2) 0.059(2) 0.0244(19) 0.008(2) -0.006(2)
C25 0.058(2) 0.073(3) 0.054(2) 0.017(2) -0.0049(19) -0.003(2)
C26 0.116(4) 0.096(3) 0.079(3) 0.032(3) 0.043(3) -0.010(3)
C27 0.047(2) 0.073(2) 0.0457(19) 0.0225(18) 0.0057(16) 0.0093(18)
C28 0.054(2) 0.073(2) 0.067(3) 0.024(2) 0.007(2) 0.007(2)
C29 0.046(2) 0.087(3) 0.089(3) 0.039(2) 0.015(2) 0.003(2)
C30 0.045(2) 0.095(3) 0.063(2) 0.019(2) 0.0121(19) 0.010(2)
C31 0.063(2) 0.079(3) 0.070(3) 0.026(2) 0.010(2) 0.025(2)
C32 0.052(2) 0.076(3) 0.062(2) 0.026(2) 0.0153(19) 0.004(2)
C33 0.069(3) 0.152(5) 0.130(5) 0.054(4) 0.034(3) 0.052(3)
C34 0.065(3) 0.082(3) 0.090(3) 0.013(3) -0.010(3) 0.027(2)
C35 0.052(2) 0.055(2) 0.068(3) -0.004(2) -0.010(2) 0.0192(18)
C36 0.046(2) 0.071(3) 0.080(3) 0.001(2) 0.003(2) 0.015(2)
C37 0.045(2) 0.060(2) 0.063(2) -0.001(2) 0.0042(19) 0.0095(18)
C38 0.058(2) 0.083(3) 0.085(3) 0.008(3) 0.022(2) 0.014(2)
C39 0.057(2) 0.075(2) 0.058(2) 0.0227(19) 0.0166(19) 0.012(2)
C40 0.061(2) 0.090(3) 0.061(2) 0.020(2) 0.013(2) 0.019(2)
C41 0.054(2) 0.086(3) 0.063(3) 0.004(2) 0.008(2) 0.020(2)
C42 0.045(2) 0.069(3) 0.069(3) 0.001(2) 0.0130(19) 0.0074(19)
C43 0.0429(18) 0.0443(19) 0.055(2) 0.0024(16) 0.0148(16) 0.0050(15)
C44 0.0402(17) 0.049(2) 0.057(2) 0.0004(17) 0.0205(16) 0.0032(16)
C45 0.0437(19) 0.062(2) 0.062(2) 0.0087(19) 0.0169(18) 0.0002(18)
C46 0.053(2) 0.061(2) 0.082(3) 0.013(2) 0.0346(19) -0.0056(19)
C47 0.058(2) 0.055(2) 0.053(2) 0.0112(17) 0.0238(17) 0.0065(18)
C48 0.0443(19) 0.054(2) 0.055(2) 0.0076(17) 0.0155(16) 0.0000(17)
C49 0.0454(18) 0.0475(19) 0.0460(19) 0.0019(16) 0.0165(15) 0.0019(16)
C50 0.065(2) 0.051(2) 0.062(2) 0.0134(17) 0.0321(18) 0.0067(18)
C51 0.066(2) 0.059(2) 0.064(2) 0.0211(18) 0.0327(19) 0.0115(19)
C52 0.072(2) 0.057(2) 0.056(2) 0.0162(18) 0.0296(19) 0.007(2)
C53 0.071(3) 0.061(2) 0.050(2) 0.0139(18) 0.0146(19) -0.002(2)
C54 0.064(2) 0.073(3) 0.054(2) 0.010(2) 0.014(2) -0.010(2)
C55 0.071(3) 0.073(3) 0.053(2) 0.0194(19) 0.0238(19) -0.002(2)
C56 0.060(3) 0.120(3) 0.078(3) 0.053(2) 0.022(2) 0.013(3)
C57 0.053(2) 0.116(3) 0.093(3) 0.054(3) 0.028(2) 0.009(2)
C58 0.083(3) 0.066(2) 0.053(2) 0.0211(18) 0.025(2) -0.002(2)
C59 0.090(3) 0.072(3) 0.057(2) 0.012(2) 0.034(2) 0.006(2)
C60 0.092(3) 0.083(3) 0.073(3) 0.004(2) 0.045(2) -0.009(3)
C61 0.097(3) 0.053(2) 0.069(3) 0.015(2) 0.034(2) -0.003(2)
C62 0.117(3) 0.056(3) 0.082(3) 0.005(2) 0.055(3) 0.008(3)
C63 0.105(3) 0.074(3) 0.092(3) 0.005(3) 0.056(3) -0.007(3)
C64 0.119(4) 0.079(3) 0.092(4) -0.006(3) 0.023(3) -0.006(3)
C65 0.076(3) 0.068(2) 0.058(2) 0.0240(19) 0.021(2) 0.012(2)
C66 0.080(3) 0.071(3) 0.074(3) 0.031(2) 0.013(2) -0.006(2)
C67 0.075(3) 0.078(3) 0.066(3) 0.020(2) 0.004(2) -0.007(2)
C68 0.094(3) 0.079(3) 0.076(3) 0.036(2) 0.000(3) 0.015(3)
C69 0.130(4) 0.089(3) 0.099(4) 0.049(3) 0.018(3) 0.042(3)
C70 0.120(4) 0.067(3) 0.075(3) 0.013(2) 0.019(3) 0.018(3)
C71 0.180(7) 0.112(4) 0.109(4) 0.042(4) -0.068(4) -0.016(5)
C72 0.060(2) 0.091(3) 0.083(3) 0.038(2) 0.024(2) -0.004(2)
C73 0.0413(19) 0.053(2) 0.056(2) 0.0060(17) 0.0148(16) -0.0071(16)
C74 0.0359(18) 0.062(2) 0.070(2) 0.0171(19) 0.0157(17) -0.0039(17)
C75 0.0431(19) 0.0442(19) 0.059(2) 0.0004(17) 0.0082(17) -0.0028(16)
C76 0.043(2) 0.068(2) 0.071(3) 0.014(2) 0.0038(19) -0.0001(19)
C77 0.125(6) 0.137(6) 0.212(9) -0.027(6) -0.023(6) 0.006(5)
Cl1 0.226(3) 0.132(2) 0.357(5) -0.031(3) 0.019(3) 0.027(2)
Cl2 0.132(2) 0.409(4) 0.403(5) -0.226(4) -0.074(3) 0.076(3)
Cl3 0.492(8) 0.226(4) 0.529(9) -0.008(5) 0.107(7) 0.098(5)
Cl4 0.150(3) 1.042(12) 0.339(4) -0.375(6) 0.053(3) -0.084(5)
N1 0.0520(17) 0.0475(16) 0.0461(17) 0.0089(13) 0.0000(14) 0.0010(14)
N2 0.0375(16) 0.079(2) 0.068(2) 0.0328(16) 0.0068(15) 0.0083(15)
N3 0.0389(16) 0.084(2) 0.074(2) 0.0369(17) 0.0084(15) 0.0072(16)
N4 0.0453(17) 0.086(2) 0.0523(17) 0.0287(16) 0.0065(14) 0.0139(16)
N5 0.0410(15) 0.0518(17) 0.0501(17) 0.0048(14) 0.0117(13) 0.0063(13)
N6 0.0594(19) 0.103(3) 0.083(2) 0.0421(19) 0.0378(17) 0.0194(19)
N7 0.066(2) 0.097(2) 0.085(2) 0.0473(19) 0.0379(18) 0.0188(19)
N8 0.088(3) 0.076(2) 0.0575(19) 0.0231(17) 0.0200(18) -0.013(2)
O1 0.0591(16) 0.0643(16) 0.0613(17) 0.0121(13) -0.0050(14) 0.0179(13)
O2 0.0483(14) 0.0610(15) 0.0660(16) 0.0120(13) 0.0121(13) 0.0081(12)
O3 0.0344(12) 0.0592(14) 0.0493(13) 0.0186(11) 0.0033(10) 0.0047(11)
O4 0.088(2) 0.0874(19) 0.0578(16) 0.0298(14) 0.0190(15) 0.0069(17)
O5 0.0566(17) 0.122(3) 0.113(2) 0.045(2) 0.0282(17) 0.0263(18)
O6 0.0490(14) 0.0625(15) 0.0498(14) 0.0140(12) 0.0126(11) -0.0023(12)
O7 0.0406(13) 0.0623(15) 0.0558(14) 0.0169(12) 0.0111(11) 0.0024(12)
O8 0.0620(15) 0.0570(15) 0.0565(14) 0.0145(12) 0.0264(12) 0.0014(13)
O9 0.106(2) 0.082(2) 0.091(2) -0.0029(19) 0.038(2) -0.017(2)
O10 0.167(4) 0.099(3) 0.103(3) 0.042(2) -0.035(3) 0.011(3)
Pt1 0.04080(7) 0.04992(8) 0.04777(8) 0.00764(6) -0.00063(6) 0.00872(6)
Pt2 0.03749(7) 0.04923(8) 0.04646(7) 0.00927(6) 0.01230(6) -0.00052(6)

loop_
_atom_type_symbol
_atom_type_description
_atom_type_scat_dispersion_real
_atom_type_scat_dispersion_imag
_atom_type_scat_source
C C 0.0033 0.0016 'International Tables Vol C Tables 4.2.6.8 and 6.1.1.4'
H H 0.0000 0.0000 'International Tables Vol C Tables 4.2.6.8 and 6.1.1.4'
N N 0.0061 0.0033 'International Tables Vol C Tables 4.2.6.8 and 6.1.1.4'
O O 0.0106 0.0060 'International Tables Vol C Tables 4.2.6.8 and 6.1.1.4'
Pt Pt -1.7033 8.3905 'International Tables Vol C Tables 4.2.6.8 and 6.1.1.4'
Cl Cl 0.1484 0.1585 'International Tables Vol C Tables 4.2.6.8 and 6.1.1.4'

loop_
_geom_angle_atom_site_label_1
_geom_angle_atom_site_label_2
_geom_angle_atom_site_label_3
_geom_angle
N1 C1 C2 122.6(4)
C1 C2 C3 118.9(4)
C4 C3 C2 118.6(5)
C5 C4 C3 120.3(4)
N1 C5 C4 120.5(4)
N1 C5 C6 113.0(3)
C4 C5 C6 126.5(4)
C7 C6 C11 121.0(4)
C7 C6 C5 124.7(4)
C11 C6 C5 114.3(3)
C8 C7 C6 121.0(4)
C7 C8 C9 118.9(3)
C10 C9 C8 120.3(4)
C10 C9 C12 118.4(3)
C8 C9 C12 121.3(3)
C11 C10 C9 120.9(4)
C10 C11 C6 117.9(3)
C10 C11 Pt1 127.7(3)
C6 C11 Pt1 114.4(3)
N2 C12 O3 111.6(3)
N2 C12 C9 128.3(3)
O3 C12 C9 120.0(3)
N3 C13 O3 112.2(3)
N3 C13 C14 129.4(4)
O3 C13 C14 118.3(3)
C15 C14 C19 118.3(3)
C15 C14 C13 122.1(4)
C19 C14 C13 119.6(3)
C16 C15 C14 120.8(4)
C15 C16 C17 121.1(4)
C16 C17 C18 118.7(3)
C16 C17 N4 121.1(3)
C18 C17 N4 120.3(3)
C19 C18 C17 119.9(4)
C18 C19 C14 121.2(4)
C25 C20 C21 118.4(4)
C25 C20 N4 122.0(3)
C21 C20 N4 119.6(4)
C22 C21 C20 120.1(4)
C23 C22 C21 120.5(4)
O4 C23 C22 115.9(3)
O4 C23 C24 124.6(4)
C22 C23 C24 119.6(4)
C25 C24 C23 119.3(4)
C20 C25 C24 122.0(4)
C28 C27 C32 118.4(4)
C28 C27 N4 120.9(4)
C32 C27 N4 120.6(4)
C27 C28 C29 120.5(4)
C30 C29 C28 119.9(4)
C31 C30 O5 125.3(4)
C31 C30 C29 120.0(4)
O5 C30 C29 114.7(4)
C30 C31 C32 119.3(4)
C31 C32 C27 121.7(4)
O1 C35 C36 125.2(4)
O1 C35 C34 114.2(4)
C36 C35 C34 120.6(4)
C37 C36 C35 128.8(4)
O2 C37 C36 125.8(4)
O2 C37 C38 114.1(4)
C36 C37 C38 120.1(4)
N5 C39 C40 122.4(4)
C39 C40 C41 118.3(4)
C42 C41 C40 119.4(4)
C41 C42 C43 120.8(4)
N5 C43 C42 119.2(4)
N5 C43 C44 113.7(3)
C42 C43 C44 127.0(4)
C45 C44 C49 121.4(4)
C45 C44 C43 125.1(3)
C49 C44 C43 113.5(3)
C46 C45 C44 120.3(4)
C45 C46 C47 119.6(4)
C48 C47 C46 120.2(4)
C48 C47 C50 118.4(4)
C46 C47 C50 121.3(4)
C49 C48 C47 120.8(3)
C48 C49 C44 117.7(4)
C48 C49 Pt2 127.2(3)
C44 C49 Pt2 115.0(3)
N6 C50 O8 112.7(4)
N6 C50 C47 128.0(4)
O8 C50 C47 119.3(3)
N7 C51 O8 112.5(4)
N7 C51 C52 129.0(4)
O8 C51 C52 118.5(4)
C53 C52 C57 118.3(4)
C53 C52 C51 123.1(4)
C57 C52 C51 118.6(4)
C54 C53 C52 121.6(4)
C53 C54 C55 120.8(4)
C56 C55 C54 118.0(4)
C56 C55 N8 121.5(4)
C54 C55 N8 120.5(4)
C55 C56 C57 120.2(4)
C52 C57 C56 121.0(4)
C59 C58 C63 118.5(4)
C59 C58 N8 120.5(4)
C63 C58 N8 121.0(4)
C58 C59 C60 120.8(4)
C61 C60 C59 120.3(5)
C62 C61 C60 119.8(4)
C62 C61 O9 124.7(4)
C60 C61 O9 115.5(4)
C61 C62 C63 119.2(4)
C58 C63 C62 121.3(5)
C66 C65 N8 123.1(4)
C66 C65 C70 118.1(4)
N8 C65 C70 118.7(4)
C65 C66 C67 121.3(4)
C68 C67 C66 119.8(4)
C67 C68 O10 125.3(4)
C67 C68 C69 119.9(5)
O10 C68 C69 114.7(5)
C68 C69 C70 121.3(5)
C69 C70 C65 119.5(4)
O6 C73 C74 125.5(4)
O6 C73 C72 114.7(4)
C74 C73 C72 119.9(4)
C75 C74 C73 127.9(4)
O7 C75 C74 126.7(4)
O7 C75 C76 113.3(4)
C74 C75 C76 120.0(4)
Cl2 C77 Cl1 112.1(4)
Cl4 C78 Cl3 99.6(8)
C1 N1 C5 119.1(4)
C1 N1 Pt1 124.2(3)
C5 N1 Pt1 116.7(3)
C12 N2 N3 107.3(3)
C13 N3 N2 105.9(3)
C17 N4 C27 119.4(3)
C17 N4 C20 122.2(3)
C27 N4 C20 117.3(3)
C43 N5 C39 119.8(3)
C43 N5 Pt2 116.6(3)
C39 N5 Pt2 123.6(3)
C50 N6 N7 105.9(4)
C51 N7 N6 106.5(4)
C55 N8 C65 122.6(4)
C55 N8 C58 119.2(3)
C65 N8 C58 118.1(4)
C35 O1 Pt1 123.4(3)
C37 O2 Pt1 125.1(3)
C12 O3 C13 102.8(3)
C23 O4 C26 117.6(3)
C30 O5 C33 117.1(4)
C73 O6 Pt2 123.1(3)
C75 O7 Pt2 124.8(3)
C50 O8 C51 102.4(3)
C61 O9 C64 117.7(4)
C71 O10 C68 116.7(5)
C11 Pt1 N1 81.57(15)
C11 Pt1 O2 93.14(14)
N1 Pt1 O2 174.47(12)
C11 Pt1 O1 174.17(13)
N1 Pt1 O1 93.58(12)
O2 Pt1 O1 91.61(12)
C49 Pt2 N5 80.99(14)
C49 Pt2 O7 92.95(13)
N5 Pt2 O7 173.66(12)
C49 Pt2 O6 173.99(12)
N5 Pt2 O6 94.24(12)
O7 Pt2 O6 91.69(10)

loop_
_geom_bond_atom_site_label_1
_geom_bond_atom_site_label_2
_geom_bond_distance
C1 N1 1.347(5)
C1 C2 1.364(7)
C2 C3 1.402(7)
C3 C4 1.380(6)
C4 C5 1.379(6)
C5 N1 1.365(5)
C5 C6 1.468(5)
C6 C7 1.390(5)
C6 C11 1.422(5)
C7 C8 1.369(6)
C8 C9 1.413(5)
C9 C10 1.407(5)
C9 C12 1.445(5)
C10 C11 1.380(5)
C11 Pt1 1.968(3)
C12 N2 1.287(5)
C12 O3 1.367(4)
C13 N3 1.292(5)
C13 O3 1.371(5)
C13 C14 1.456(5)
C14 C15 1.387(5)
C14 C19 1.398(5)
C15 C16 1.377(5)
C16 C17 1.384(5)
C17 C18 1.404(5)
C17 N4 1.416(5)
C18 C19 1.379(5)
C20 C25 1.370(6)
C20 C21 1.394(5)
C20 N4 1.437(5)
C21 C22 1.385(6)
C22 C23 1.378(6)
C23 O4 1.371(5)
C23 C24 1.385(5)
C24 C25 1.380(6)
C26 O4 1.422(6)
C27 C28 1.377(6)
C27 C32 1.382(6)
C27 N4 1.428(5)
C28 C29 1.388(6)
C29 C30 1.387(7)
C30 C31 1.370(7)
C30 O5 1.381(5)
C31 C32 1.381(6)
C33 O5 1.421(7)
C34 C35 1.495(6)
C35 O1 1.285(5)
C35 C36 1.383(7)
C36 C37 1.375(6)
C37 O2 1.285(5)
C37 C38 1.495(7)
C39 N5 1.356(5)
C39 C40 1.364(6)
C40 C41 1.393(7)
C41 C42 1.353(7)
C42 C43 1.402(5)
C43 N5 1.347(5)
C43 C44 1.457(6)
C44 C45 1.390(6)
C44 C49 1.416(5)
C45 C46 1.372(6)
C46 C47 1.407(5)
C47 C48 1.401(6)
C47 C50 1.457(6)
C48 C49 1.390(5)
C49 Pt2 1.958(4)
C50 N6 1.290(5)
C50 O8 1.357(5)
C51 N7 1.281(5)
C51 O8 1.369(5)
C51 C52 1.442(6)
C52 C53 1.373(6)
C52 C57 1.383(6)
C53 C54 1.364(6)
C54 C55 1.397(6)
C55 C56 1.389(6)
C55 N8 1.401(6)
C56 C57 1.390(7)
C58 C59 1.365(7)
C58 C63 1.372(6)
C58 N8 1.431(5)
C59 C60 1.373(6)
C60 C61 1.372(6)
C61 C62 1.364(7)
C61 O9 1.377(6)
C62 C63 1.387(7)
C64 O9 1.403(6)
C65 C66 1.373(6)
C65 N8 1.411(5)
C65 C70 1.413(7)
C66 C67 1.404(6)
C67 C68 1.362(7)
C68 O10 1.368(6)
C68 C69 1.370(7)
C69 C70 1.385(7)
C71 O10 1.324(7)
C72 C73 1.505(6)
C73 O6 1.269(4)
C73 C74 1.400(5)
C74 C75 1.380(6)
C75 O7 1.275(5)
C75 C76 1.513(5)
C77 Cl2 1.591(8)
C77 Cl1 1.703(7)
C78 Cl4 1.689(14)
C78 Cl3 1.707(13)
N1 Pt1 1.991(3)
N2 N3 1.401(5)
N5 Pt2 1.991(3)
N6 N7 1.407(5)
O1 Pt1 2.082(3)
O2 Pt1 2.003(3)
O6 Pt2 2.098(3)
O7 Pt2 1.999(2)
